data_4125479
loop_
_publ_author_name
'Murphy, Michael J.'
'Zenere, Katrina A.'
'Ragon, Florence'
'Southon, Peter D.'
'Kepert, Cameron J.'
'Neville, Suzanne M.'

_publ_section_title
;
 Guest Programmable Multistep Spin Crossover in a Porous 2-D Hofmann-Type
 Material.
;
_journal_issue 3
_journal_name_full 'Journal of the American Chemical Society'
_journal_page_first 1330
_journal_page_last 1335
_journal_paper_doi 10.1021/jacs.6b12465
_journal_volume 139
_journal_year 2017
_chemical_formula_moiety 'C44 H32 Fe2 N24 Pd2, 6(O)'
_chemical_formula_sum 'C44 H32 Fe2 N24 O6 Pd2'
_chemical_formula_weight 1317.44
_chemical_name_common 1.3(H2O)
_chemical_name_systematic
; 
 ? 
;
_space_group_IT_number 14
_space_group_name_Hall '-P 2yn'
_symmetry_cell_setting monoclinic
_symmetry_space_group_name_Hall '-P 2yn'
_symmetry_space_group_name_H-M 'P 1 21/n 1'
_atom_sites_solution_hydrogens geom
_atom_sites_solution_primary direct
_atom_sites_solution_secondary difmap
_audit_creation_date '9 November 2005'
_audit_creation_method SHELXL-97
_cell_angle_alpha 90.00
_cell_angle_beta 110.34(3)
_cell_angle_gamma 90.00
_cell_formula_units_Z 4
_cell_length_a 26.480(5)
_cell_length_b 7.2231(15)
_cell_length_c 28.774(6)
_cell_measurement_reflns_used 23277
_cell_measurement_temperature 100(2)
_cell_measurement_theta_max 74.1226
_cell_measurement_theta_min 3.1353
_cell_volume 5160(2)
_computing_cell_refinement
;
CrysAlisPro, Agilent Technologies,
Version 1.171.35.19 (release 27-10-2011 CrysAlis171 .NET)
(compiled Oct 27 2011,15:02:11)
;
_computing_data_collection
;
CrysAlisPro, Agilent Technologies,
Version 1.171.35.19 (release 27-10-2011 CrysAlis171 .NET)
(compiled Oct 27 2011,15:02:11)
;
_computing_data_reduction
;
CrysAlisPro, Agilent Technologies,
Version 1.171.35.19 (release 27-10-2011 CrysAlis171 .NET)
(compiled Oct 27 2011,15:02:11)
;
_computing_structure_refinement 'SHELXL-97 (Sheldrick, 1997)'
_computing_structure_solution 'SHELXS-97 (Sheldrick, 1990)'
_diffrn_ambient_temperature 100(2)
_diffrn_detector_area_resol_mean 10.5861
_diffrn_measured_fraction_theta_full 0.992
_diffrn_measured_fraction_theta_max 0.992
_diffrn_measurement_device_type 'SuperNova, Dual, Cu at zero, Atlas'
_diffrn_measurement_method '\w scans'
_diffrn_radiation_monochromator mirror
_diffrn_radiation_source 'SuperNova (Cu) X-ray Source'
_diffrn_radiation_type CuK\a
_diffrn_radiation_wavelength 1.5418
_diffrn_reflns_av_R_equivalents 0.0842
_diffrn_reflns_av_sigmaI/netI 0.0352
_diffrn_reflns_limit_h_max 32
_diffrn_reflns_limit_h_min -32
_diffrn_reflns_limit_k_max 8
_diffrn_reflns_limit_k_min -8
_diffrn_reflns_limit_l_max 35
_diffrn_reflns_limit_l_min -35
_diffrn_reflns_number 104482
_diffrn_reflns_theta_full 74.0493
_diffrn_reflns_theta_max 74.0493
_diffrn_reflns_theta_min 3.1355
_diffrn_standards_decay_% 0
_diffrn_standards_interval_count 0
_diffrn_standards_interval_time 0
_diffrn_standards_number 0
_exptl_absorpt_coefficient_mu 10.57
_exptl_absorpt_correction_T_max 1.00000
_exptl_absorpt_correction_T_min 0.49313
_exptl_absorpt_correction_type multi-scan
_exptl_absorpt_process_details
;
CrysAlisPro, Agilent Technologies,
Version 1.171.35.19 (release 27-10-2011 CrysAlis171 .NET)
(compiled Oct 27 2011,15:02:11)
Empirical absorption correction using spherical harmonics,
 implemented in SCALE3 ABSPACK scaling algorithm.
;
_exptl_crystal_colour red-purple
_exptl_crystal_density_diffrn 1.696
_exptl_crystal_density_method 'not measured'
_exptl_crystal_description plate
_exptl_crystal_F_000 2624
_exptl_crystal_size_max 0.12
_exptl_crystal_size_mid 0.1
_exptl_crystal_size_min 0.04
_refine_diff_density_max 4.767
_refine_diff_density_min -1.965
_refine_diff_density_rms 0.222
_refine_ls_extinction_method none
_refine_ls_goodness_of_fit_ref 1.174
_refine_ls_hydrogen_treatment constr
_refine_ls_matrix_type full
_refine_ls_number_parameters 335
_refine_ls_number_reflns 10410
_refine_ls_number_restraints 0
_refine_ls_restrained_S_all 1.174
_refine_ls_R_factor_all 0.1491
_refine_ls_R_factor_gt 0.1205
_refine_ls_shift/su_max 0.000
_refine_ls_shift/su_mean 0.000
_refine_ls_structure_factor_coef Fsqd
_refine_ls_weighting_details 'calc w=1/[\s^2^(Fo^2^)+(0.0333P)^2^+235.9925P] where P=(Fo^2^+2Fc^2^)/3'
_refine_ls_weighting_scheme calc
_refine_ls_wR_factor_gt 0.2524
_refine_ls_wR_factor_ref 0.2652
_reflns_number_gt 7454
_reflns_number_total 10410
_reflns_threshold_expression >2sigma(I)
_cod_data_source_file ja6b12465_si_002.cif
_cod_data_source_block global
_cod_depositor_comments 'Adding full bibliography for 4125479--4125481.cif.'
_cod_original_cell_volume 5160.4(18)
_cod_original_sg_symbol_H-M 'P 21/n'
_cod_database_code 4125479

loop_
_symmetry_equiv_pos_as_xyz
'x, y, z'
'-x+1/2, y+1/2, -z+1/2'
'-x, -y, -z'
'x-1/2, -y-1/2, z-1/2'

loop_
_atom_site_label
_atom_site_type_symbol
_atom_site_fract_x
_atom_site_fract_y
_atom_site_fract_z
_atom_site_U_iso_or_equiv
_atom_site_adp_type
_atom_site_occupancy
_atom_site_symmetry_multiplicity
_atom_site_calc_flag
_atom_site_refinement_flags
Pd1 Pd 0.52394(3) 0.00236(12) 0.13073(3) 0.0127(2) Uani 1 1 d .
Fe1A Fe 0.5000 0.5000 0.0000 0.0194(5) Uani 1 2 d S
Fe2 Fe 0.50539(7) 0.5043(3) 0.24804(6) 0.0232(4) Uani 1 1 d .
N1A N 0.5199(4) 0.3077(13) 0.0499(4) 0.015(2) Uiso 1 1 d .
N2A N 0.5142(5) 0.3118(16) 0.2024(4) 0.027(3) Uiso 1 1 d .
N3A N 0.5155(4) -0.3067(12) 0.2051(3) 0.0115(18) Uiso 1 1 d .
N4A N 0.5158(4) -0.3084(14) 0.0544(4) 0.017(2) Uiso 1 1 d .
C1A C 0.5247(5) 0.1970(17) 0.0821(5) 0.021(3) Uiso 1 1 d .
C2A C 0.5218(4) 0.2019(15) 0.1787(4) 0.012(2) Uiso 1 1 d .
C3A C 0.5177(5) -0.1892(18) 0.1765(5) 0.024(3) Uiso 1 1 d .
C4A C 0.5211(5) -0.1987(16) 0.0802(4) 0.016(2) Uiso 1 1 d .
N5A N 0.5766(4) 0.5173(14) 0.0020(3) 0.0186(19) Uiso 1 1 d .
N6A N 0.5939(4) 0.5577(15) -0.0369(4) 0.023(2) Uiso 1 1 d .
N7A N 0.6636(4) 0.5396(15) 0.0312(4) 0.022(2) Uiso 1 1 d .
N8A N 0.7180(4) 0.5516(15) 0.0594(4) 0.025(2) Uiso 1 1 d .
C5A C 0.6448(5) 0.5706(18) -0.0187(5) 0.023(3) Uiso 1 1 d .
H21 H 0.6666 0.5978 -0.0371 0.027 Uiso 1 1 calc R
C6A C 0.6183(4) 0.4991(18) 0.0422(4) 0.020(2) Uiso 1 1 d .
H22 H 0.6177 0.4646 0.0731 0.024 Uiso 1 1 calc R
C7A C 0.7313(5) 0.4961(19) 0.1049(4) 0.023(2) Uiso 1 1 d .
H23 H 0.7056 0.4478 0.1168 0.027 Uiso 1 1 calc R
C8A C 0.7877(5) 0.5109(18) 0.1370(4) 0.021(2) Uiso 1 1 d .
C9A C 0.8272(5) 0.5795(18) 0.1199(5) 0.025(3) Uiso 1 1 d .
H25 H 0.8177 0.6243 0.0877 0.030 Uiso 1 1 calc R
C10A C 0.8804(5) 0.5809(19) 0.1508(5) 0.026(3) Uiso 1 1 d .
H26 H 0.9065 0.6306 0.1396 0.031 Uiso 1 1 calc R
C11A C 0.8953(5) 0.507(2) 0.1993(5) 0.030(3) Uiso 1 1 d .
H27 H 0.9313 0.5022 0.2195 0.035 Uiso 1 1 calc R
C12A C 0.8563(5) 0.4428(17) 0.2163(5) 0.022(3) Uiso 1 1 d .
H28 H 0.8659 0.4003 0.2487 0.027 Uiso 1 1 calc R
C13A C 0.8029(5) 0.4402(18) 0.1859(5) 0.024(3) Uiso 1 1 d .
H29 H 0.7769 0.3921 0.1975 0.028 Uiso 1 1 calc R
N9 N 0.5846(4) 0.5033(15) 0.2849(4) 0.022(2) Uiso 1 1 d .
N10 N 0.6208(4) 0.4715(16) 0.2612(4) 0.028(2) Uiso 1 1 d .
N11 N 0.6645(4) 0.5108(15) 0.3402(3) 0.0190(19) Uiso 1 1 d .
N12 N 0.7041(4) 0.5343(14) 0.3871(4) 0.021(2) Uiso 1 1 d .
C14 C 0.6684(5) 0.4745(17) 0.2951(4) 0.022(2) Uiso 1 1 d .
H31 H 0.7004 0.4547 0.2895 0.026 Uiso 1 1 calc R
C15 C 0.6113(4) 0.5296(16) 0.3325(4) 0.017(2) Uiso 1 1 d .
H32 H 0.5963 0.5565 0.3566 0.021 Uiso 1 1 calc R
C16 C 0.7518(5) 0.4919(19) 0.3901(4) 0.024(2) Uiso 1 1 d .
H33 H 0.7576 0.4442 0.3623 0.029 Uiso 1 1 calc R
C17 C 0.7973(5) 0.5157(18) 0.4354(4) 0.021(2) Uiso 1 1 d .
C18 C 0.8496(5) 0.4733(19) 0.4383(5) 0.027(3) Uiso 1 1 d .
H35 H 0.8552 0.4279 0.4102 0.032 Uiso 1 1 calc R
C19 C 0.8930(5) 0.4961(19) 0.4808(4) 0.024(2) Uiso 1 1 d .
H36 H 0.9271 0.4571 0.4825 0.029 Uiso 1 1 calc R
C20 C 0.8853(5) 0.5787(17) 0.5215(5) 0.022(3) Uiso 1 1 d .
H37 H 0.9147 0.6022 0.5500 0.026 Uiso 1 1 calc R
C21 C 0.8341(5) 0.6261(17) 0.5197(5) 0.021(2) Uiso 1 1 d .
H38 H 0.8294 0.6786 0.5474 0.025 Uiso 1 1 calc R
C22 C 0.7900(5) 0.5971(17) 0.4776(5) 0.021(2) Uiso 1 1 d .
H39 H 0.7557 0.6303 0.4768 0.025 Uiso 1 1 calc R
Pd11 Pd 0.48290(3) 0.00409(12) 0.36430(3) 0.0146(2) Uani 1 1 d .
Fe1B Fe 0.5000 0.5000 0.5000 0.0202(5) Uani 1 2 d S
N1B N 0.4796(4) 0.2947(15) 0.4437(4) 0.022(2) Uiso 1 1 d .
N2B N 0.4935(4) 0.3176(13) 0.2914(4) 0.016(2) Uiso 1 1 d .
N3B N 0.4973(4) -0.3022(15) 0.2929(4) 0.021(2) Uiso 1 1 d .
N4B N 0.4818(4) -0.2977(15) 0.4425(4) 0.021(2) Uiso 1 1 d .
C1B C 0.4796(5) 0.1944(17) 0.4146(5) 0.018(2) Uiso 1 1 d .
C2B C 0.4902(5) 0.2043(16) 0.3185(5) 0.016(2) Uiso 1 1 d .
C3B C 0.4885(5) -0.1914(18) 0.3161(5) 0.025(3) Uiso 1 1 d .
C4B C 0.4804(5) -0.1855(17) 0.4114(5) 0.019(2) Uiso 1 1 d .
N5B N 0.4176(4) 0.5097(16) 0.4991(4) 0.023(2) Uiso 1 1 d .
N6B N 0.4006(4) 0.5559(15) 0.5389(4) 0.023(2) Uiso 1 1 d .
N7B N 0.3303(4) 0.5381(14) 0.4689(4) 0.021(2) Uiso 1 1 d .
N8B N 0.2762(4) 0.5507(14) 0.4405(4) 0.021(2) Uiso 1 1 d .
C5B C 0.3489(5) 0.5705(16) 0.5191(4) 0.018(2) Uiso 1 1 d .
H121 H 0.3266 0.5999 0.5369 0.022 Uiso 1 1 calc R
C6B C 0.3760(5) 0.5092(19) 0.4589(5) 0.024(2) Uiso 1 1 d .
H122 H 0.3773 0.4914 0.4273 0.029 Uiso 1 1 calc R
C7B C 0.2626(5) 0.4973(19) 0.3955(4) 0.025(3) Uiso 1 1 d .
H123 H 0.2888 0.4563 0.3832 0.030 Uiso 1 1 calc R
C8B C 0.2066(5) 0.5003(19) 0.3634(4) 0.023(2) Uiso 1 1 d .
C9B C 0.1668(4) 0.5753(16) 0.3802(4) 0.018(2) Uiso 1 1 d .
H125 H 0.1764 0.6232 0.4121 0.021 Uiso 1 1 calc R
C10B C 0.1132(5) 0.5773(18) 0.3490(5) 0.023(3) Uiso 1 1 d .
H126 H 0.0868 0.6197 0.3608 0.028 Uiso 1 1 calc R
C11B C 0.0990(5) 0.5169(18) 0.3006(4) 0.024(3) Uiso 1 1 d .
H127 H 0.0634 0.5249 0.2794 0.029 Uiso 1 1 calc R
C12B C 0.1385(5) 0.443(2) 0.2834(5) 0.031(3) Uiso 1 1 d .
H128 H 0.1287 0.3977 0.2513 0.037 Uiso 1 1 calc R
C13B C 0.1916(5) 0.4390(18) 0.3142(5) 0.024(3) Uiso 1 1 d .
H129 H 0.2177 0.3949 0.3022 0.028 Uiso 1 1 calc R
N13 N 0.4263(4) 0.5032(15) 0.2115(3) 0.0200(19) Uiso 1 1 d .
N14 N 0.3911(4) 0.4782(16) 0.2361(4) 0.027(2) Uiso 1 1 d .
N15 N 0.3456(4) 0.5139(16) 0.1579(4) 0.024(2) Uiso 1 1 d .
N112 N 0.3043(4) 0.5343(15) 0.1116(4) 0.023(2) Uiso 1 1 d .
C23 C 0.3429(5) 0.486(2) 0.2040(5) 0.029(3) Uiso 1 1 d .
H131 H 0.3113 0.4736 0.2110 0.035 Uiso 1 1 calc R
C24 C 0.3990(5) 0.5193(19) 0.1650(5) 0.026(3) Uiso 1 1 d .
H132 H 0.4136 0.5325 0.1400 0.031 Uiso 1 1 calc R
C25 C 0.2574(5) 0.4824(19) 0.1104(5) 0.027(3) Uiso 1 1 d .
H133 H 0.2534 0.4259 0.1380 0.032 Uiso 1 1 calc R
C26 C 0.2102(5) 0.5117(19) 0.0658(4) 0.023(2) Uiso 1 1 d .
C27 C 0.1589(5) 0.4565(18) 0.0655(5) 0.026(3) Uiso 1 1 d .
H135 H 0.1557 0.3962 0.0929 0.031 Uiso 1 1 calc R
C28 C 0.1135(5) 0.492(2) 0.0246(5) 0.032(3) Uiso 1 1 d .
H136 H 0.0796 0.4641 0.0256 0.038 Uiso 1 1 calc R
C29 C 0.1183(5) 0.5682(17) -0.0178(5) 0.022(3) Uiso 1 1 d .
H137 H 0.0880 0.5853 -0.0460 0.027 Uiso 1 1 calc R
C30 C 0.1688(5) 0.6187(18) -0.0176(5) 0.024(3) Uiso 1 1 d .
H138 H 0.1722 0.6731 -0.0457 0.029 Uiso 1 1 calc R
C31 C 0.2138(5) 0.5898(17) 0.0232(4) 0.020(2) Uiso 1 1 d .
H139 H 0.2473 0.6233 0.0223 0.023 Uiso 1 1 calc R
OW5 O 0.7075(5) 0.1654(17) 0.2092(4) 0.0485(12) Uiso 1 1 d .
OW6 O 0.7941(5) 0.2735(17) 0.3006(4) 0.0485(12) Uiso 1 1 d .
OW4 O 0.6217(4) 0.4687(17) 0.1654(4) 0.0485(12) Uiso 1 1 d .
OW1 O 0.3946(5) 0.5323(17) 0.3324(4) 0.0485(12) Uiso 1 1 d .
OW3 O 0.2027(5) 0.2257(17) 0.1938(4) 0.0485(12) Uiso 1 1 d .
OW2A O 0.2919(12) 0.172(4) 0.2915(11) 0.0485(12) Uiso 0.42(2) 1 d P
OW2B O 0.2308(8) 0.557(3) 0.2176(8) 0.0485(12) Uiso 0.58(2) 1 d P

loop_
_atom_site_aniso_label
_atom_site_aniso_U_11
_atom_site_aniso_U_22
_atom_site_aniso_U_33
_atom_site_aniso_U_23
_atom_site_aniso_U_13
_atom_site_aniso_U_12
Pd1 0.0159(4) 0.0118(4) 0.0089(4) -0.0042(3) 0.0023(3) 0.0009(3)
Fe1A 0.0209(11) 0.0210(12) 0.0155(11) -0.0066(11) 0.0050(9) 0.0021(10)
Fe2 0.0295(9) 0.0208(8) 0.0156(8) -0.0063(8) 0.0034(7) 0.0022(8)
Pd11 0.0191(4) 0.0122(4) 0.0100(4) -0.0040(3) 0.0019(3) 0.0017(3)
Fe1B 0.0228(11) 0.0207(12) 0.0167(11) -0.0068(11) 0.0063(9) 0.0015(11)

loop_
_atom_type_symbol
_atom_type_description
_atom_type_scat_dispersion_real
_atom_type_scat_dispersion_imag
_atom_type_scat_source
C C 0.0033 0.0016 'International Tables Vol C Tables 4.2.6.8 and 6.1.1.4'
H H 0.0000 0.0000 'International Tables Vol C Tables 4.2.6.8 and 6.1.1.4'
N N 0.0061 0.0033 'International Tables Vol C Tables 4.2.6.8 and 6.1.1.4'
O O 0.0106 0.0060 'International Tables Vol C Tables 4.2.6.8 and 6.1.1.4'
Fe Fe 0.3463 0.8444 'International Tables Vol C Tables 4.2.6.8 and 6.1.1.4'
Pd Pd -0.9988 1.0072 'International Tables Vol C Tables 4.2.6.8 and 6.1.1.4'

loop_
_geom_angle_atom_site_label_1
_geom_angle_atom_site_label_2
_geom_angle_atom_site_label_3
_geom_angle
_geom_angle_site_symmetry_1
_geom_angle_site_symmetry_3
C3A Pd1 C1A 176.0(5) . .
C3A Pd1 C2A 90.9(5) . .
C1A Pd1 C2A 89.1(5) . .
C3A Pd1 C4A 89.2(5) . .
C1A Pd1 C4A 90.5(4) . .
C2A Pd1 C4A 176.5(4) . .
N1A Fe1A N1A 180.0(6) . 3_665
N1A Fe1A N5A 90.6(4) . .
N1A Fe1A N5A 89.4(4) 3_665 .
N1A Fe1A N5A 89.4(4) . 3_665
N1A Fe1A N5A 90.6(4) 3_665 3_665
N5A Fe1A N5A 180.0(8) . 3_665
N1A Fe1A N4A 90.7(4) . 3_655
N1A Fe1A N4A 89.3(4) 3_665 3_655
N5A Fe1A N4A 90.0(4) . 3_655
N5A Fe1A N4A 90.0(4) 3_665 3_655
N1A Fe1A N4A 89.3(4) . 1_565
N1A Fe1A N4A 90.7(4) 3_665 1_565
N5A Fe1A N4A 90.0(4) . 1_565
N5A Fe1A N4A 90.0(4) 3_665 1_565
N4A Fe1A N4A 180.0(6) 3_655 1_565
N3A Fe2 N2B 178.4(4) 1_565 .
N3A Fe2 N3B 89.3(4) 1_565 1_565
N2B Fe2 N3B 89.6(4) . 1_565
N3A Fe2 N2A 89.9(4) 1_565 .
N2B Fe2 N2A 91.2(4) . .
N3B Fe2 N2A 179.1(5) 1_565 .
N3A Fe2 N13 91.1(4) 1_565 .
N2B Fe2 N13 87.8(4) . .
N3B Fe2 N13 90.9(4) 1_565 .
N2A Fe2 N13 89.5(5) . .
N3A Fe2 N9 89.4(4) 1_565 .
N2B Fe2 N9 91.8(4) . .
N3B Fe2 N9 89.3(4) 1_565 .
N2A Fe2 N9 90.3(5) . .
N13 Fe2 N9 179.5(5) . .
C1A N1A Fe1A 169.1(9) . .
C2A N2A Fe2 176.2(11) . .
C3A N3A Fe2 175.1(10) . 1_545
C4A N4A Fe1A 174.0(11) . 1_545
N1A C1A Pd1 173.2(11) . .
N2A C2A Pd1 171.7(11) . .
N3A C3A Pd1 178.1(11) . .
N4A C4A Pd1 173.9(11) . .
C6A N5A N6A 108.9(9) . .
C6A N5A Fe1A 123.8(8) . .
N6A N5A Fe1A 127.3(7) . .
C5A N6A N5A 106.6(10) . .
C5A N7A C6A 104.4(10) . .
C5A N7A N8A 122.0(10) . .
C6A N7A N8A 133.6(10) . .
C7A N8A N7A 115.8(10) . .
N6A C5A N7A 111.7(11) . .
N5A C6A N7A 108.3(10) . .
N8A C7A C8A 118.5(11) . .
C9A C8A C13A 119.3(11) . .
C9A C8A C7A 122.0(11) . .
C13A C8A C7A 118.5(11) . .
C10A C9A C8A 120.0(12) . .
C9A C10A C11A 120.2(12) . .
C12A C11A C10A 119.6(12) . .
C11A C12A C13A 120.8(12) . .
C12A C13A C8A 119.9(11) . .
C15 N9 N10 108.8(9) . .
C15 N9 Fe2 129.6(8) . .
N10 N9 Fe2 121.5(8) . .
C14 N10 N9 106.6(10) . .
C15 N11 C14 106.4(9) . .
C15 N11 N12 122.1(9) . .
C14 N11 N12 131.5(9) . .
C16 N12 N11 115.4(10) . .
N10 C14 N11 110.2(10) . .
N9 C15 N11 107.9(10) . .
N12 C16 C17 121.9(11) . .
C18 C17 C22 117.9(11) . .
C18 C17 C16 121.8(11) . .
C22 C17 C16 120.1(11) . .
C19 C18 C17 122.5(12) . .
C18 C19 C20 118.7(12) . .
C21 C20 C19 120.3(12) . .
C22 C21 C20 121.2(12) . .
C21 C22 C17 119.2(11) . .
C4B Pd11 C2B 176.3(5) . .
C4B Pd11 C1B 87.7(5) . .
C2B Pd11 C1B 91.0(5) . .
C4B Pd11 C3B 90.9(5) . .
C2B Pd11 C3B 90.3(5) . .
C1B Pd11 C3B 177.8(5) . .
N1B Fe1B N1B 180.000(2) 3_666 .
N1B Fe1B N4B 92.4(4) 3_666 1_565
N1B Fe1B N4B 87.6(4) . 1_565
N1B Fe1B N4B 87.6(4) 3_666 3_656
N1B Fe1B N4B 92.4(4) . 3_656
N4B Fe1B N4B 180.000(3) 1_565 3_656
N1B Fe1B N5B 91.4(4) 3_666 3_666
N1B Fe1B N5B 88.6(4) . 3_666
N4B Fe1B N5B 89.3(4) 1_565 3_666
N4B Fe1B N5B 90.7(4) 3_656 3_666
N1B Fe1B N5B 88.6(4) 3_666 .
N1B Fe1B N5B 91.4(4) . .
N4B Fe1B N5B 90.7(4) 1_565 .
N4B Fe1B N5B 89.3(4) 3_656 .
N5B Fe1B N5B 180.000(3) 3_666 .
C1B N1B Fe1B 165.3(10) . .
C2B N2B Fe2 175.3(10) . .
C3B N3B Fe2 174.5(11) . 1_545
C4B N4B Fe1B 169.2(10) . 1_545
N1B C1B Pd11 176.9(12) . .
N2B C2B Pd11 178.5(12) . .
N3B C3B Pd11 172.3(12) . .
N4B C4B Pd11 176.0(11) . .
C6B N5B N6B 108.4(10) . .
C6B N5B Fe1B 123.5(8) . .
N6B N5B Fe1B 126.9(7) . .
C5B N6B N5B 104.4(10) . .
C6B N7B C5B 103.3(10) . .
C6B N7B N8B 134.7(10) . .
C5B N7B N8B 121.9(9) . .
C7B N8B N7B 116.6(10) . .
N6B C5B N7B 112.8(10) . .
N5B C6B N7B 110.9(11) . .
N8B C7B C8B 120.5(11) . .
C13B C8B C9B 119.0(11) . .
C13B C8B C7B 120.5(11) . .
C9B C8B C7B 120.4(11) . .
C10B C9B C8B 119.8(11) . .
C11B C10B C9B 120.5(12) . .
C10B C11B C12B 119.9(12) . .
C13B C12B C11B 120.0(13) . .
C12B C13B C8B 120.6(12) . .
C24 N13 N14 108.2(10) . .
C24 N13 Fe2 131.2(8) . .
N14 N13 Fe2 120.6(7) . .
C23 N14 N13 107.9(10) . .
C24 N15 C23 105.2(10) . .
C24 N15 N112 124.5(10) . .
C23 N15 N112 130.3(10) . .
C25 N112 N15 115.0(10) . .
N14 C23 N15 109.1(11) . .
N13 C24 N15 109.5(11) . .
N112 C25 C26 120.3(12) . .
C31 C26 C27 118.2(11) . .
C31 C26 C25 122.4(11) . .
C27 C26 C25 119.4(11) . .
C28 C27 C26 120.3(12) . .
C27 C28 C29 120.2(12) . .
C30 C29 C28 119.1(12) . .
C31 C30 C29 121.0(12) . .
C30 C31 C26 121.1(11) . .

loop_
_geom_bond_atom_site_label_1
_geom_bond_atom_site_label_2
_geom_bond_distance
_geom_bond_site_symmetry_2
Pd1 C3A 1.956(13) .
Pd1 C1A 1.988(13) .
Pd1 C2A 2.010(11) .
Pd1 C4A 2.038(12) .
Fe1A N1A 1.934(10) .
Fe1A N1A 1.934(10) 3_665
Fe1A N5A 2.013(9) .
Fe1A N5A 2.013(9) 3_665
Fe1A N4A 2.021(10) 3_655
Fe1A N4A 2.021(10) 1_565
Fe2 N3A 1.920(9) 1_565
Fe2 N2B 1.935(10) .
Fe2 N3B 1.964(11) 1_565
Fe2 N2A 1.982(12) .
Fe2 N13 1.989(9) .
Fe2 N9 1.994(10) .
N1A C1A 1.199(16) .
N2A C2A 1.109(16) .
N3A C3A 1.199(16) .
N3A Fe2 1.920(9) 1_545
N4A C4A 1.061(15) .
N4A Fe1A 2.021(10) 1_545
N5A C6A 1.299(14) .
N5A N6A 1.380(13) .
N6A C5A 1.268(15) .
N7A C5A 1.365(16) .
N7A C6A 1.373(14) .
N7A N8A 1.388(14) .
N8A C7A 1.294(16) .
C7A C8A 1.462(16) .
C8A C9A 1.392(17) .
C8A C13A 1.416(17) .
C9A C10A 1.379(18) .
C10A C11A 1.417(18) .
C11A C12A 1.367(17) .
C12A C13A 1.381(17) .
N9 C15 1.319(15) .
N9 N10 1.376(14) .
N10 C14 1.297(16) .
N11 C15 1.355(14) .
N11 C14 1.360(15) .
N11 N12 1.403(13) .
N12 C16 1.272(15) .
C16 C17 1.445(16) .
C17 C18 1.393(16) .
C17 C22 1.421(17) .
C18 C19 1.367(17) .
C19 C20 1.390(17) .
C20 C21 1.382(16) .
C21 C22 1.376(17) .
Pd11 C4B 1.944(12) .
Pd11 C2B 2.011(12) .
Pd11 C1B 2.020(12) .
Pd11 C3B 2.021(14) .
Fe1B N1B 2.123(11) 3_666
Fe1B N1B 2.123(11) .
Fe1B N4B 2.134(11) 1_565
Fe1B N4B 2.134(11) 3_656
Fe1B N5B 2.174(10) 3_666
Fe1B N5B 2.174(10) .
N1B C1B 1.107(16) .
N2B C2B 1.155(16) .
N3B C3B 1.117(17) .
N3B Fe2 1.964(11) 1_545
N4B C4B 1.198(16) .
N4B Fe1B 2.134(11) 1_545
N5B C6B 1.289(15) .
N5B N6B 1.411(14) .
N6B C5B 1.292(15) .
N7B C6B 1.356(15) .
N7B C5B 1.374(15) .
N7B N8B 1.384(13) .
N8B C7B 1.278(16) .
C7B C8B 1.450(16) .
C8B C13B 1.402(17) .
C8B C9B 1.412(16) .
C9B C10B 1.390(16) .
C10B C11B 1.382(17) .
C11B C12B 1.405(18) .
C12B C13B 1.376(18) .
N13 C24 1.287(15) .
N13 N14 1.366(13) .
N14 C23 1.292(16) .
N15 C24 1.357(15) .
N15 C23 1.369(16) .
N15 N112 1.406(14) .
N112 C25 1.287(16) .
C25 C26 1.463(17) .
C26 C31 1.382(17) .
C26 C27 1.411(17) .
C27 C28 1.382(18) .
C28 C29 1.386(18) .
C29 C30 1.384(17) .
C30 C31 1.367(17) .
OW2A OW2B 1.00(3) 2_545
OW2B OW2A 1.00(3) 2
